data_2244103
loop_
_publ_author_name
'Naghiyev, Farid N.'
'Khrustalev, Victor N.'
'Fortalnova, Elena A.'
'Akkurt, Mehmet'
'Khalilov, Ali N.'
'Bhattarai, Ajaya'
'Mamedov, \.Ibrahim G.'

_publ_section_title
;
 Crystal structure and Hirshfeld surface analysis of methyl
 4'-amino-3',5'-dicyano-2,2''-dioxodispiro[indoline-3,1'-cyclopentane-2',3''-indolin]-3'-ene-5'-carboximidate
 with an unknown solvent
;
_journal_coeditor_code DX2045
_journal_issue 6
_journal_name_full 'Acta Crystallographica Section E'
_journal_page_first
;
;
_journal_paper_doi 10.1107/S2056989022005370
_journal_volume 78
_journal_year 2022
_chemical_formula_iupac 'C23 H16 N6 O3'
_chemical_formula_moiety 'C23 H16 N6 O3'
_chemical_formula_sum 'C23 H16 N6 O3'
_chemical_formula_weight 424.42
_chemical_name_systematic
;Methyl
4'-amino-3',5'-dicyano-2,2''-dioxodispiro[indoline-3,1'-cyclopentane-2',3''-indolin]-3'-ene-5'-carboximidate
;
_space_group_crystal_system monoclinic
_space_group_IT_number 14
_space_group_name_Hall '-P 2ybc'
_space_group_name_H-M_alt 'P 1 21/c 1'
_atom_sites_solution_hydrogens mixed
_atom_sites_solution_primary difmap
_atom_sites_solution_secondary difmap
_audit_creation_method SHELXL-2013
_cell_angle_alpha 90
_cell_angle_beta 94.4890(10)
_cell_angle_gamma 90
_cell_formula_units_Z 4
_cell_length_a 12.00850(10)
_cell_length_b 12.47190(10)
_cell_length_c 15.49090(10)
_cell_measurement_reflns_used 22193
_cell_measurement_temperature 100(2)
_cell_measurement_theta_max 79.3
_cell_measurement_theta_min 3.7
_cell_volume 2312.94(3)
_computing_cell_refinement
;
CrysAlisPro (Rigaku OD, 2021)
;
_computing_data_collection
;
CrysAlisPro (Rigaku OD, 2021)
;
_computing_data_reduction
;
CrysAlisPro (Rigaku OD, 2021)
;
_computing_molecular_graphics
;
ORTEP-3 for Windows (Farrugia, 2012)
;
_computing_publication_material
;
PLATON (Spek, 2020)
;
_computing_structure_refinement
;
<i>SHELXL2018/3</i> (Sheldrick, 2015b)
;
_computing_structure_solution
;
<i>SHELXT2014/5</i> (Sheldrick, 2015a)
;
_diffrn_ambient_temperature 100(2)
_diffrn_measured_fraction_theta_full 1.000
_diffrn_measured_fraction_theta_max 0.997
_diffrn_measurement_device_type 'XtaLAB Synergy, Dualflex, HyPix'
_diffrn_measurement_method '\f and \w'
_diffrn_radiation_type CuK\a
_diffrn_radiation_wavelength 1.54184
_diffrn_reflns_av_R_equivalents 0.0381
_diffrn_reflns_av_unetI/netI 0.0235
_diffrn_reflns_limit_h_max 14
_diffrn_reflns_limit_h_min -15
_diffrn_reflns_limit_k_max 15
_diffrn_reflns_limit_k_min -15
_diffrn_reflns_limit_l_max 19
_diffrn_reflns_limit_l_min -16
_diffrn_reflns_number 31502
_diffrn_reflns_theta_full 67.684
_diffrn_reflns_theta_max 79.652
_diffrn_reflns_theta_min 3.692
_diffrn_source 'micro-focus sealed X-ray tube'
_diffrn_standards_decay_% 0
_diffrn_standards_interval_count 0
_diffrn_standards_interval_time 0
_diffrn_standards_number 0
_exptl_absorpt_coefficient_mu 0.697
_exptl_absorpt_correction_T_max 0.927
_exptl_absorpt_correction_T_min 0.891
_exptl_absorpt_correction_type multi-scan
_exptl_absorpt_process_details
;
(CrysAlisPro; Rigaku OD, 2021)
;
_exptl_crystal_colour colourless
_exptl_crystal_density_diffrn 1.219
_exptl_crystal_description prism
_exptl_crystal_F_000 880
_exptl_crystal_size_max 0.15
_exptl_crystal_size_mid 0.12
_exptl_crystal_size_min 0.10
_refine_diff_density_max 0.352
_refine_diff_density_min -0.254
_refine_ls_extinction_method none
_refine_ls_goodness_of_fit_ref 1.042
_refine_ls_hydrogen_treatment mixed
_refine_ls_matrix_type full
_refine_ls_number_parameters 305
_refine_ls_number_reflns 5011
_refine_ls_number_restraints 0
_refine_ls_restrained_S_all 1.042
_refine_ls_R_factor_all 0.0470
_refine_ls_R_factor_gt 0.0457
_refine_ls_shift/su_max 0.000
_refine_ls_shift/su_mean 0.000
_refine_ls_structure_factor_coef Fsqd
_refine_ls_weighting_details 'w=1/[\s^2^(Fo^2^)+(0.0719P)^2^+1.0231P] where P=(Fo^2^+2Fc^2^)/3'
_refine_ls_weighting_scheme calc
_refine_ls_wR_factor_gt 0.1269
_refine_ls_wR_factor_ref 0.1283
_reflns_number_gt 4771
_reflns_number_total 5011
_reflns_threshold_expression 'I > 2\s(I)'
_cod_data_source_file dx2045sup1.cif
_cod_data_source_block I
_cod_original_sg_symbol_H-M 'P 21/c'
_cod_database_code 2244103
_shelx_space_group_comment
;
The symmetry employed for this shelxl refinement is uniquely defined
by the following loop, which should always be used as a source of
symmetry information in preference to the above space-group names.
They are only intended as comments.
;
_shelx_estimated_absorpt_t_min 0.903
_shelx_estimated_absorpt_t_max 0.934
_shelxl_version_number .2013

loop_
_space_group_symop_operation_xyz
'x, y, z'
'-x, y+1/2, -z+1/2'
'-x, -y, -z'
'x, -y-1/2, z-1/2'

loop_
_atom_site_type_symbol
_atom_site_label
_atom_site_fract_x
_atom_site_fract_y
_atom_site_fract_z
_atom_site_U_iso_or_equiv
_atom_site_adp_type
_atom_site_calc_flag
_atom_site_occupancy
_atom_site_disorder_assembly
_atom_site_disorder_group
N N1 0.29981(9) 0.24967(9) 0.44133(7) 0.0245(2) Uani d 1 . .
H H1 0.2870(14) 0.2626(14) 0.3869(12) 0.029 Uiso d 1 . .
C C2 0.30095(10) 0.32803(10) 0.50096(8) 0.0217(2) Uani d 1 . .
O O2 0.29321(8) 0.42469(7) 0.48817(6) 0.0257(2) Uani d 1 . .
C C3 0.31293(10) 0.27464(10) 0.59181(8) 0.0203(2) Uani d 1 . .
C C3A 0.33681(10) 0.15908(10) 0.56953(8) 0.0207(2) Uani d 1 . .
C C4 0.36295(10) 0.06941(10) 0.61983(8) 0.0241(3) Uani d 1 . .
H H4 0.3722 0.0747 0.6811 0.029 Uiso calc 1 . .
C C5 0.37540(12) -0.02910(10) 0.57855(9) 0.0278(3) Uani d 1 . .
H H5 0.3942 -0.0911 0.6122 0.033 Uiso calc 1 . .
C C6 0.36067(12) -0.03723(11) 0.48910(9) 0.0305(3) Uani d 1 . .
H H6 0.3694 -0.1049 0.4623 0.037 Uiso calc 1 . .
C C7 0.33332(12) 0.05214(11) 0.43778(9) 0.0288(3) Uani d 1 . .
H H7 0.3224 0.0465 0.3765 0.035 Uiso calc 1 . .
C C7A 0.32274(10) 0.14916(10) 0.47930(8) 0.0231(3) Uani d 1 . .
N N8 0.09577(10) 0.13898(10) 0.67133(7) 0.0275(2) Uani d 1 . .
H H8 0.0674(15) 0.0887(15) 0.7013(12) 0.033 Uiso d 1 . .
C C9 0.18227(10) 0.20090(10) 0.70137(8) 0.0232(3) Uani d 1 . .
O O9 0.23955(8) 0.18888(8) 0.76917(6) 0.0284(2) Uani d 1 . .
C C10 0.19781(10) 0.29116(10) 0.63396(8) 0.0227(3) Uani d 1 . .
C C10A 0.09505(11) 0.27542(11) 0.57198(8) 0.0257(3) Uani d 1 . .
C C11 0.04983(12) 0.33584(13) 0.50258(10) 0.0346(3) Uani d 1 . .
H H11 0.0839 0.4011 0.4872 0.041 Uiso calc 1 . .
C C12 -0.04637(13) 0.29896(16) 0.45597(11) 0.0437(4) Uani d 1 . .
H H12 -0.0784 0.3396 0.4084 0.052 Uiso calc 1 . .
C C13 -0.09603(13) 0.20330(16) 0.47827(11) 0.0440(4) Uani d 1 . .
H H13 -0.1604 0.1785 0.4446 0.053 Uiso calc 1 . .
C C14 -0.05321(12) 0.14320(14) 0.54893(10) 0.0368(3) Uani d 1 . .
H H14 -0.0876 0.0782 0.5647 0.044 Uiso calc 1 . .
C C14A 0.04124(11) 0.18180(11) 0.59521(9) 0.0276(3) Uani d 1 . .
C C15 0.21617(11) 0.39881(10) 0.67678(8) 0.0256(3) Uani d 1 . .
C C16 0.32451(11) 0.43111(10) 0.68444(8) 0.0233(3) Uani d 1 . .
N N16 0.36972(11) 0.51996(9) 0.72048(7) 0.0281(2) Uani d 1 . .
H H16A 0.4391(16) 0.5352(15) 0.7097(12) 0.034 Uiso d 1 . .
H H16B 0.3234(15) 0.5750(15) 0.7399(11) 0.034 Uiso d 1 . .
C C17 0.39908(10) 0.34282(10) 0.64964(8) 0.0217(2) Uani d 1 . .
C C18 0.12832(12) 0.45803(11) 0.70963(10) 0.0315(3) Uani d 1 . .
N N18 0.05723(12) 0.50576(12) 0.73688(10) 0.0455(3) Uani d 1 . .
C C19 0.49892(10) 0.38414(10) 0.60184(8) 0.0233(3) Uani d 1 . .
O O19 0.52472(7) 0.31043(7) 0.54332(6) 0.0246(2) Uani d 1 . .
N N19 0.54541(10) 0.47131(10) 0.62336(8) 0.0305(3) Uani d 1 . .
H H19 0.6035(16) 0.4899(15) 0.5939(12) 0.037 Uiso d 1 . .
C C20 0.61787(12) 0.33447(11) 0.49283(9) 0.0285(3) Uani d 1 . .
H H20A 0.6255 0.2776 0.4501 0.043 Uiso calc 1 . .
H H20B 0.6865 0.3390 0.5312 0.043 Uiso calc 1 . .
H H20C 0.6047 0.4031 0.4630 0.043 Uiso calc 1 . .
C C21 0.45228(11) 0.28321(10) 0.72483(8) 0.0239(3) Uani d 1 . .
N N21 0.50020(10) 0.24235(10) 0.78254(8) 0.0322(3) Uani d 1 . .

loop_
_atom_site_aniso_label
_atom_site_aniso_U_11
_atom_site_aniso_U_22
_atom_site_aniso_U_33
_atom_site_aniso_U_12
_atom_site_aniso_U_13
_atom_site_aniso_U_23
N1 0.0290(5) 0.0262(5) 0.0187(5) -0.0010(4) 0.0053(4) 0.0020(4)
C2 0.0198(5) 0.0246(6) 0.0215(6) -0.0013(4) 0.0063(4) 0.0026(4)
O2 0.0279(5) 0.0229(4) 0.0272(5) -0.0006(3) 0.0074(4) 0.0046(3)
C3 0.0211(5) 0.0201(6) 0.0203(5) -0.0008(4) 0.0064(4) 0.0014(4)
C3A 0.0200(5) 0.0207(6) 0.0222(6) -0.0017(4) 0.0066(4) -0.0012(4)
C4 0.0253(6) 0.0236(6) 0.0241(6) -0.0009(5) 0.0058(5) 0.0004(5)
C5 0.0324(7) 0.0212(6) 0.0305(7) 0.0006(5) 0.0066(5) 0.0013(5)
C6 0.0361(7) 0.0235(6) 0.0329(7) -0.0010(5) 0.0094(6) -0.0066(5)
C7 0.0344(7) 0.0293(7) 0.0236(6) -0.0031(5) 0.0074(5) -0.0057(5)
C7A 0.0235(6) 0.0244(6) 0.0222(6) -0.0018(5) 0.0059(4) -0.0001(5)
N8 0.0279(6) 0.0293(6) 0.0263(5) -0.0066(4) 0.0076(4) 0.0047(4)
C9 0.0247(6) 0.0240(6) 0.0223(6) 0.0003(5) 0.0098(5) -0.0009(4)
O9 0.0339(5) 0.0312(5) 0.0206(4) -0.0012(4) 0.0051(4) 0.0002(4)
C10 0.0227(6) 0.0229(6) 0.0237(6) 0.0007(4) 0.0083(5) 0.0016(5)
C10A 0.0222(6) 0.0287(6) 0.0271(6) 0.0010(5) 0.0074(5) 0.0019(5)
C11 0.0258(6) 0.0418(8) 0.0366(7) 0.0021(6) 0.0058(6) 0.0119(6)
C12 0.0295(7) 0.0611(11) 0.0398(8) 0.0025(7) -0.0008(6) 0.0153(7)
C13 0.0255(7) 0.0643(11) 0.0414(8) -0.0069(7) -0.0033(6) 0.0034(8)
C14 0.0280(7) 0.0443(8) 0.0386(8) -0.0090(6) 0.0053(6) 0.0016(6)
C14A 0.0238(6) 0.0324(7) 0.0273(6) -0.0019(5) 0.0076(5) 0.0018(5)
C15 0.0292(6) 0.0216(6) 0.0273(6) 0.0009(5) 0.0113(5) -0.0003(5)
C16 0.0296(6) 0.0208(6) 0.0210(5) 0.0010(5) 0.0100(5) 0.0017(4)
N16 0.0337(6) 0.0211(5) 0.0308(6) -0.0033(4) 0.0120(5) -0.0041(4)
C17 0.0243(6) 0.0206(6) 0.0208(5) -0.0004(4) 0.0064(4) -0.0004(4)
C18 0.0325(7) 0.0273(7) 0.0361(7) 0.0007(5) 0.0121(6) -0.0021(5)
N18 0.0412(7) 0.0417(8) 0.0561(8) 0.0086(6) 0.0195(6) -0.0100(6)
C19 0.0238(6) 0.0243(6) 0.0226(6) 0.0004(5) 0.0068(4) 0.0003(5)
O19 0.0257(4) 0.0238(4) 0.0256(4) -0.0020(3) 0.0107(3) -0.0018(3)
N19 0.0286(6) 0.0289(6) 0.0356(6) -0.0073(5) 0.0127(5) -0.0051(5)
C20 0.0298(6) 0.0271(6) 0.0306(6) -0.0017(5) 0.0154(5) -0.0011(5)
C21 0.0253(6) 0.0227(6) 0.0244(6) -0.0022(5) 0.0059(5) -0.0029(5)
N21 0.0343(6) 0.0323(6) 0.0296(6) 0.0016(5) 0.0006(5) -0.0005(5)

loop_
_atom_type_symbol
_atom_type_description
_atom_type_scat_dispersion_real
_atom_type_scat_dispersion_imag
_atom_type_scat_source
C C 0.0181 0.0091 'International Tables Vol C Tables 4.2.6.8 and 6.1.1.4'
H H 0.0000 0.0000 'International Tables Vol C Tables 4.2.6.8 and 6.1.1.4'
N N 0.0311 0.0180 'International Tables Vol C Tables 4.2.6.8 and 6.1.1.4'
O O 0.0492 0.0322 'International Tables Vol C Tables 4.2.6.8 and 6.1.1.4'

loop_
_geom_angle_atom_site_label_1
_geom_angle_atom_site_label_2
_geom_angle_atom_site_label_3
_geom_angle_site_symmetry_1
_geom_angle_site_symmetry_3
_geom_angle
_geom_angle_publ_flag
C2 N1 C7A . . 111.74(11) ?
C2 N1 H1 . . 121.9(12) ?
C7A N1 H1 . . 126.4(12) ?
O2 C2 N1 . . 127.46(12) ?
O2 C2 C3 . . 124.71(11) ?
N1 C2 C3 . . 107.83(10) ?
C3A C3 C2 . . 101.96(9) ?
C3A C3 C17 . . 121.25(10) ?
C2 C3 C17 . . 107.21(9) ?
C3A C3 C10 . . 113.81(10) ?
C2 C3 C10 . . 107.16(9) ?
C17 C3 C10 . . 104.59(9) ?
C4 C3A C7A . . 119.64(11) ?
C4 C3A C3 . . 132.76(11) ?
C7A C3A C3 . . 107.53(10) ?
C3A C4 C5 . . 118.67(12) ?
C3A C4 H4 . . 120.7 ?
C5 C4 H4 . . 120.7 ?
C6 C5 C4 . . 120.75(12) ?
C6 C5 H5 . . 119.6 ?
C4 C5 H5 . . 119.6 ?
C5 C6 C7 . . 121.16(12) ?
C5 C6 H6 . . 119.4 ?
C7 C6 H6 . . 119.4 ?
C7A C7 C6 . . 117.48(12) ?
C7A C7 H7 . . 121.3 ?
C6 C7 H7 . . 121.3 ?
C7 C7A C3A . . 122.28(12) ?
C7 C7A N1 . . 127.58(12) ?
C3A C7A N1 . . 110.12(11) ?
C9 N8 C14A . . 111.54(11) ?
C9 N8 H8 . . 123.7(12) ?
C14A N8 H8 . . 123.1(12) ?
O9 C9 N8 . . 126.50(12) ?
O9 C9 C10 . . 125.30(12) ?
N8 C9 C10 . . 108.20(11) ?
C15 C10 C10A . . 118.58(11) ?
C15 C10 C9 . . 111.74(10) ?
C10A C10 C9 . . 101.35(10) ?
C15 C10 C3 . . 101.22(10) ?
C10A C10 C3 . . 114.49(10) ?
C9 C10 C3 . . 109.63(10) ?
C11 C10A C14A . . 119.54(13) ?
C11 C10A C10 . . 132.06(13) ?
C14A C10A C10 . . 108.39(11) ?
C10A C11 C12 . . 118.74(14) ?
C10A C11 H11 . . 120.6 ?
C12 C11 H11 . . 120.6 ?
C13 C12 C11 . . 120.65(15) ?
C13 C12 H12 . . 119.7 ?
C11 C12 H12 . . 119.7 ?
C12 C13 C14 . . 121.24(15) ?
C12 C13 H13 . . 119.4 ?
C14 C13 H13 . . 119.4 ?
C14A C14 C13 . . 117.31(15) ?
C14A C14 H14 . . 121.3 ?
C13 C14 H14 . . 121.3 ?
C14 C14A C10A . . 122.43(13) ?
C14 C14A N8 . . 127.74(13) ?
C10A C14A N8 . . 109.81(12) ?
C16 C15 C18 . . 123.36(12) ?
C16 C15 C10 . . 114.15(11) ?
C18 C15 C10 . . 122.43(12) ?
N16 C16 C15 . . 129.59(12) ?
N16 C16 C17 . . 120.64(12) ?
C15 C16 C17 . . 109.63(11) ?
C16 N16 H16A . . 117.3(12) ?
C16 N16 H16B . . 120.3(11) ?
H16A N16 H16B . . 119.3(16) ?
C21 C17 C16 . . 108.02(10) ?
C21 C17 C19 . . 103.92(10) ?
C16 C17 C19 . . 114.99(10) ?
C21 C17 C3 . . 113.69(10) ?
C16 C17 C3 . . 102.24(10) ?
C19 C17 C3 . . 114.17(10) ?
N18 C18 C15 . . 179.49(18) ?
N19 C19 O19 . . 130.56(12) ?
N19 C19 C17 . . 120.46(11) ?
O19 C19 C17 . . 108.87(10) ?
C19 O19 C20 . . 116.87(10) ?
C19 N19 H19 . . 116.0(12) ?
O19 C20 H20A . . 109.5 ?
O19 C20 H20B . . 109.5 ?
H20A C20 H20B . . 109.5 ?
O19 C20 H20C . . 109.5 ?
H20A C20 H20C . . 109.5 ?
H20B C20 H20C . . 109.5 ?
N21 C21 C17 . . 174.75(14) ?

loop_
_geom_bond_atom_site_label_1
_geom_bond_atom_site_label_2
_geom_bond_site_symmetry_2
_geom_bond_distance
_geom_bond_publ_flag
N1 C2 . 1.3442(17) ?
N1 C7A . 1.4028(17) ?
N1 H1 . 0.860(18) ?
C2 O2 . 1.2240(16) ?
C2 C3 . 1.5534(16) ?
C3 C3A . 1.5147(16) ?
C3 C17 . 1.5655(17) ?
C3 C10 . 1.5878(16) ?
C3A C4 . 1.3849(17) ?
C3A C7A . 1.4003(17) ?
C4 C5 . 1.3984(18) ?
C4 H4 . 0.9500 ?
C5 C6 . 1.3868(19) ?
C5 H5 . 0.9500 ?
C6 C7 . 1.393(2) ?
C6 H6 . 0.9500 ?
C7 C7A . 1.3809(18) ?
C7 H7 . 0.9500 ?
N8 C9 . 1.3477(17) ?
N8 C14A . 1.4083(18) ?
N8 H8 . 0.87(2) ?
C9 O9 . 1.2188(16) ?
C9 C10 . 1.5566(17) ?
C10 C15 . 1.5060(18) ?
C10 C10A . 1.5158(18) ?
C10A C11 . 1.3882(19) ?
C10A C14A . 1.3953(19) ?
C11 C12 . 1.392(2) ?
C11 H11 . 0.9500 ?
C12 C13 . 1.389(3) ?
C12 H12 . 0.9500 ?
C13 C14 . 1.392(2) ?
C13 H13 . 0.9500 ?
C14 C14A . 1.380(2) ?
C14 H14 . 0.9500 ?
C15 C16 . 1.3582(19) ?
C15 C18 . 1.4148(18) ?
C16 N16 . 1.3368(17) ?
C16 C17 . 1.5429(17) ?
N16 H16A . 0.88(2) ?
N16 H16B . 0.947(19) ?
C17 C21 . 1.4835(17) ?
C17 C19 . 1.5461(16) ?
C18 N18 . 1.148(2) ?
C19 N19 . 1.2553(18) ?
C19 O19 . 1.3441(15) ?
O19 C20 . 1.4457(15) ?
N19 H19 . 0.89(2) ?
C20 H20A . 0.9800 ?
C20 H20B . 0.9800 ?
C20 H20C . 0.9800 ?
C21 N21 . 1.1443(18) ?

loop_
_geom_hbond_atom_site_label_D
_geom_hbond_atom_site_label_H
_geom_hbond_atom_site_label_A
_geom_hbond_site_symmetry_A
_geom_hbond_distance_DH
_geom_hbond_distance_HA
_geom_hbond_distance_DA
_geom_hbond_angle_DHA
_geom_hbond_publ_flag
N1 H1 O9 4_565 0.860(19) 1.963(18) 2.8145(14) 170.0(16) yes
N8 H8 N18 2_546 0.866(19) 2.110(18) 2.9270(19) 157.1(17) yes
N16 H16A N19 . 0.883(19) 2.079(19) 2.7531(17) 132.5(16) yes
N16 H16A N21 2_656 0.883(19) 2.684(19) 3.1854(17) 117.1(14) yes
N19 H19 O2 3_666 0.894(19) 2.130(19) 2.9912(15) 161.6(17) yes
C11 H11 O2 . 0.95 2.53 3.1499(18) 123 yes
C20 H20C O2 3_666 0.98 2.56 3.1938(16) 123 yes

loop_
_geom_torsion_atom_site_label_1
_geom_torsion_atom_site_label_2
_geom_torsion_atom_site_label_3
_geom_torsion_atom_site_label_4
_geom_torsion_site_symmetry_1
_geom_torsion_site_symmetry_2
_geom_torsion_site_symmetry_3
_geom_torsion_site_symmetry_4
_geom_torsion
_geom_torsion_publ_flag
C7A N1 C2 O2 . . . . 173.52(12) ?
C7A N1 C2 C3 . . . . -7.02(14) ?
O2 C2 C3 C3A . . . . -171.59(12) ?
N1 C2 C3 C3A . . . . 8.93(12) ?
O2 C2 C3 C17 . . . . -43.22(15) ?
N1 C2 C3 C17 . . . . 137.30(10) ?
O2 C2 C3 C10 . . . . 68.59(15) ?
N1 C2 C3 C10 . . . . -110.89(11) ?
C2 C3 C3A C4 . . . . 175.38(13) ?
C17 C3 C3A C4 . . . . 56.55(18) ?
C10 C3 C3A C4 . . . . -69.58(17) ?
C2 C3 C3A C7A . . . . -7.73(12) ?
C17 C3 C3A C7A . . . . -126.56(11) ?
C10 C3 C3A C7A . . . . 107.30(11) ?
C7A C3A C4 C5 . . . . 0.46(18) ?
C3 C3A C4 C5 . . . . 177.04(12) ?
C3A C4 C5 C6 . . . . -0.7(2) ?
C4 C5 C6 C7 . . . . 0.1(2) ?
C5 C6 C7 C7A . . . . 0.7(2) ?
C6 C7 C7A C3A . . . . -1.0(2) ?
C6 C7 C7A N1 . . . . 177.60(12) ?
C4 C3A C7A C7 . . . . 0.41(19) ?
C3 C3A C7A C7 . . . . -176.96(12) ?
C4 C3A C7A N1 . . . . -178.41(11) ?
C3 C3A C7A N1 . . . . 4.22(13) ?
C2 N1 C7A C7 . . . . -176.84(13) ?
C2 N1 C7A C3A . . . . 1.90(15) ?
C14A N8 C9 O9 . . . . 174.09(12) ?
C14A N8 C9 C10 . . . . -6.31(14) ?
O9 C9 C10 C15 . . . . -44.88(17) ?
N8 C9 C10 C15 . . . . 135.52(11) ?
O9 C9 C10 C10A . . . . -172.13(12) ?
N8 C9 C10 C10A . . . . 8.26(13) ?
O9 C9 C10 C3 . . . . 66.51(15) ?
N8 C9 C10 C3 . . . . -113.10(11) ?
C3A C3 C10 C15 . . . . 160.56(10) ?
C2 C3 C10 C15 . . . . -87.52(11) ?
C17 C3 C10 C15 . . . . 26.07(12) ?
C3A C3 C10 C10A . . . . -70.67(13) ?
C2 C3 C10 C10A . . . . 41.26(14) ?
C17 C3 C10 C10A . . . . 154.85(10) ?
C3A C3 C10 C9 . . . . 42.42(14) ?
C2 C3 C10 C9 . . . . 154.34(10) ?
C17 C3 C10 C9 . . . . -92.07(11) ?
C15 C10 C10A C11 . . . . 48.9(2) ?
C9 C10 C10A C11 . . . . 171.58(14) ?
C3 C10 C10A C11 . . . . -70.52(18) ?
C15 C10 C10A C14A . . . . -130.06(12) ?
C9 C10 C10A C14A . . . . -7.41(13) ?
C3 C10 C10A C14A . . . . 110.49(12) ?
C14A C10A C11 C12 . . . . -2.3(2) ?
C10 C10A C11 C12 . . . . 178.83(14) ?
C10A C11 C12 C13 . . . . -0.2(3) ?
C11 C12 C13 C14 . . . . 1.8(3) ?
C12 C13 C14 C14A . . . . -0.8(3) ?
C13 C14 C14A C10A . . . . -1.8(2) ?
C13 C14 C14A N8 . . . . 176.05(15) ?
C11 C10A C14A C14 . . . . 3.4(2) ?
C10 C10A C14A C14 . . . . -177.49(13) ?
C11 C10A C14A N8 . . . . -174.82(12) ?
C10 C10A C14A N8 . . . . 4.31(15) ?
C9 N8 C14A C14 . . . . -176.69(14) ?
C9 N8 C14A C10A . . . . 1.39(16) ?
C10A C10 C15 C16 . . . . -141.23(12) ?
C9 C10 C15 C16 . . . . 101.48(13) ?
C3 C10 C15 C16 . . . . -15.12(14) ?
C10A C10 C15 C18 . . . . 41.63(17) ?
C9 C10 C15 C18 . . . . -75.66(16) ?
C3 C10 C15 C18 . . . . 167.73(12) ?
C18 C15 C16 N16 . . . . -1.2(2) ?
C10 C15 C16 N16 . . . . -178.31(12) ?
C18 C15 C16 C17 . . . . 174.49(12) ?
C10 C15 C16 C17 . . . . -2.62(15) ?
N16 C16 C17 C21 . . . . 75.41(14) ?
C15 C16 C17 C21 . . . . -100.73(12) ?
N16 C16 C17 C19 . . . . -40.11(16) ?
C15 C16 C17 C19 . . . . 143.75(11) ?
N16 C16 C17 C3 . . . . -164.39(11) ?
C15 C16 C17 C3 . . . . 19.47(13) ?
C3A C3 C17 C21 . . . . -41.76(15) ?
C2 C3 C17 C21 . . . . -157.97(10) ?
C10 C3 C17 C21 . . . . 88.47(12) ?
C3A C3 C17 C16 . . . . -157.92(10) ?
C2 C3 C17 C16 . . . . 85.87(11) ?
C10 C3 C17 C16 . . . . -27.69(11) ?
C3A C3 C17 C19 . . . . 77.25(14) ?
C2 C3 C17 C19 . . . . -38.96(13) ?
C10 C3 C17 C19 . . . . -152.52(10) ?
C21 C17 C19 N19 . . . . -86.46(15) ?
C16 C17 C19 N19 . . . . 31.40(17) ?
C3 C17 C19 N19 . . . . 149.14(12) ?
C21 C17 C19 O19 . . . . 90.07(11) ?
C16 C17 C19 O19 . . . . -152.07(11) ?
C3 C17 C19 O19 . . . . -34.33(14) ?
N19 C19 O19 C20 . . . . -3.0(2) ?
C17 C19 O19 C20 . . . . -179.10(10) ?

_cod_database_fobs_code 2244103
